data_7203791
loop_
_publ_author_name
'Thirumurugan, A.'
'Rao, C. N. R.'

_publ_section_title
;
 1,2-, 1,3- and 1,4-Benzenedicarboxylates of Cd and Zn of different
 dimensionalities: Process of formation of the three-dimensional
 structure
;
_journal_issue 35-36
_journal_name_full 'Journal of Materials Chemistry'
_journal_page_first 3852
_journal_paper_doi 10.1039/b504666a
_journal_volume 15
_journal_year 2005
_chemical_formula_sum 'C20 H16 N2 O6 Zn'
_chemical_formula_weight 445.72
_chemical_name_systematic
;
?
;
_space_group_IT_number 14
_symmetry_cell_setting monoclinic
_symmetry_space_group_name_Hall '-P 2yn'
_symmetry_space_group_name_H-M 'P 1 21/n 1'
_atom_sites_solution_hydrogens geom
_atom_sites_solution_primary direct
_atom_sites_solution_secondary difmap
_audit_creation_method SHELXL-97
_cell_angle_alpha 90.00
_cell_angle_beta 90.7590(10)
_cell_angle_gamma 90.00
_cell_formula_units_Z 4
_cell_length_a 9.643
_cell_length_b 8.97960(10)
_cell_length_c 21.4183(3)
_cell_measurement_temperature 293(2)
_cell_volume 1854.45(3)
_computing_structure_refinement 'SHELXL-97 (Sheldrick, 1997)'
_diffrn_ambient_temperature 293(2)
_diffrn_measured_fraction_theta_full 0.999
_diffrn_measured_fraction_theta_max 0.999
_diffrn_radiation_monochromator graphite
_diffrn_radiation_source 'fine-focus sealed tube'
_diffrn_radiation_type MoK\a
_diffrn_radiation_wavelength 0.71073
_diffrn_reflns_av_R_equivalents 0.0191
_diffrn_reflns_av_sigmaI/netI 0.0233
_diffrn_reflns_limit_h_max 9
_diffrn_reflns_limit_h_min -10
_diffrn_reflns_limit_k_max 9
_diffrn_reflns_limit_k_min -9
_diffrn_reflns_limit_l_max 20
_diffrn_reflns_limit_l_min -23
_diffrn_reflns_number 7392
_diffrn_reflns_theta_full 23.23
_diffrn_reflns_theta_max 23.23
_diffrn_reflns_theta_min 1.90
_exptl_absorpt_coefficient_mu 1.366
_exptl_absorpt_correction_T_max 1.000000
_exptl_absorpt_correction_T_min 0.874524
_exptl_absorpt_correction_type empirical
_exptl_absorpt_process_details SADABS
_exptl_crystal_colour Colourless
_exptl_crystal_density_diffrn 1.596
_exptl_crystal_density_method 'not measured'
_exptl_crystal_description Rod
_exptl_crystal_F_000 912
_exptl_crystal_size_max 0.50
_exptl_crystal_size_mid 0.24
_exptl_crystal_size_min 0.19
_refine_diff_density_max 0.850
_refine_diff_density_min -0.267
_refine_diff_density_rms 0.054
_refine_ls_extinction_method none
_refine_ls_goodness_of_fit_ref 1.045
_refine_ls_hydrogen_treatment mixed
_refine_ls_matrix_type full
_refine_ls_number_parameters 278
_refine_ls_number_reflns 2648
_refine_ls_number_restraints 0
_refine_ls_restrained_S_all 1.045
_refine_ls_R_factor_all 0.0306
_refine_ls_R_factor_gt 0.0261
_refine_ls_shift/su_max 0.001
_refine_ls_shift/su_mean 0.000
_refine_ls_structure_factor_coef Fsqd
_refine_ls_weighting_details 'calc w=1/[\s^2^(Fo^2^)+(0.0383P)^2^+1.2396P] where P=(Fo^2^+2Fc^2^)/3'
_refine_ls_weighting_scheme calc
_refine_ls_wR_factor_gt 0.0701
_refine_ls_wR_factor_ref 0.0722
_reflns_number_gt 2364
_reflns_number_total 2648
_reflns_threshold_expression >2sigma(I)
_cod_data_source_file b504666a.txt
_cod_data_source_block sadCompoundIII
_cod_depositor_comments
;
The following automatic conversions were performed:
'_symmetry_cell_setting' value 'Monoclinic' changed to 'monoclinic'
according to '/home/saulius/struct/CIF-dictionaries/cif_core.dic'
dictionary named 'cif_core.dic' version 2.4.1 from 2010-06-29.

Automatic conversion script
Id: cif_fix_enum 1527 2010-12-29 10:47:43Z saulius 
;
_cod_original_cell_volume 1854.43(3)
_cod_original_sg_symbol_H-M P2(1)/n
_cod_database_code 7203791

loop_
_symmetry_equiv_pos_as_xyz
'x, y, z'
'-x+1/2, y+1/2, -z+1/2'
'-x, -y, -z'
'x-1/2, -y-1/2, z-1/2'

loop_
_atom_site_label
_atom_site_type_symbol
_atom_site_fract_x
_atom_site_fract_y
_atom_site_fract_z
_atom_site_U_iso_or_equiv
_atom_site_adp_type
_atom_site_occupancy
_atom_site_symmetry_multiplicity
_atom_site_calc_flag
_atom_site_refinement_flags
_atom_site_disorder_assembly
_atom_site_disorder_group
Zn1 Zn 0.80574(3) 0.60871(3) 0.161393(13) 0.02940(12) Uani 1 1 d . . .
O3 O 0.96350(18) 0.75273(19) 0.16158(9) 0.0356(4) Uani 1 1 d . . .
O2 O 0.65836(18) 0.70065(19) 0.22342(8) 0.0362(4) Uani 1 1 d . . .
O5 O 0.9126(2) 0.4853(3) 0.23117(10) 0.0371(5) Uani 1 1 d . . .
O1 O 0.60888(19) 0.4707(2) 0.19608(9) 0.0406(5) Uani 1 1 d . . .
O4 O 0.82505(19) 0.9505(2) 0.15658(10) 0.0481(5) Uani 1 1 d . . .
O100 O 0.6225(3) 1.1657(3) 0.16136(11) 0.0466(5) Uani 1 1 d . . .
N2 N 0.6798(2) 0.6720(2) 0.08162(10) 0.0343(5) Uani 1 1 d . . .
N1 N 0.8656(2) 0.4500(2) 0.09212(9) 0.0303(5) Uani 1 1 d . . .
C22 C 0.4545(2) 0.5894(3) 0.26563(11) 0.0277(5) Uani 1 1 d . . .
C4 C 0.8405(3) 0.3890(3) -0.01779(13) 0.0397(7) Uani 1 1 d . . .
C28 C 0.9385(3) 0.8916(3) 0.16626(11) 0.0289(6) Uani 1 1 d . . .
C1 C 0.9588(3) 0.3422(3) 0.09800(13) 0.0394(6) Uani 1 1 d . . .
H1 H 0.9987 0.3247 0.1371 0.047 Uiso 1 1 calc R . .
C21 C 0.5824(3) 0.5856(3) 0.22608(11) 0.0299(6) Uani 1 1 d . . .
C7 C 0.6356(3) 0.6145(3) -0.02769(13) 0.0407(7) Uani 1 1 d . . .
C27 C 0.4404(2) 0.4891(3) 0.31509(11) 0.0268(5) Uani 1 1 d . . .
C11 C 0.7039(3) 0.5897(3) 0.02982(12) 0.0330(6) Uani 1 1 d . . .
C12 C 0.8058(3) 0.4727(3) 0.03496(11) 0.0317(6) Uani 1 1 d . . .
C23 C 0.3470(3) 0.6866(3) 0.25072(13) 0.0389(6) Uani 1 1 d . . .
H23 H 0.3570 0.7544 0.2182 0.047 Uiso 1 1 calc R . .
C10 C 0.5839(3) 0.7779(3) 0.07841(15) 0.0451(7) Uani 1 1 d . . .
H10 H 0.5675 0.8354 0.1137 0.054 Uiso 1 1 calc R . .
C2 C 0.9993(3) 0.2538(3) 0.04774(14) 0.0470(7) Uani 1 1 d . . .
H2 H 1.0650 0.1791 0.0535 0.056 Uiso 1 1 calc R . .
C26 C 0.3172(3) 0.4872(3) 0.34783(12) 0.0354(6) Uani 1 1 d . . .
H26 H 0.3067 0.4200 0.3805 0.043 Uiso 1 1 calc R . .
C3 C 0.9416(3) 0.2779(3) -0.00983(14) 0.0462(7) Uani 1 1 d . . .
H3 H 0.9692 0.2209 -0.0437 0.055 Uiso 1 1 calc R . .
C5 C 0.7730(3) 0.4221(4) -0.07662(14) 0.0501(8) Uani 1 1 d . . .
H5 H 0.7984 0.3699 -0.1122 0.060 Uiso 1 1 calc R . .
C9 C 0.5068(3) 0.8060(4) 0.02402(16) 0.0526(8) Uani 1 1 d . . .
H9 H 0.4380 0.8786 0.0237 0.063 Uiso 1 1 calc R . .
C8 C 0.5333(3) 0.7259(4) -0.02890(15) 0.0521(8) Uani 1 1 d . . .
H8 H 0.4836 0.7452 -0.0655 0.062 Uiso 1 1 calc R . .
C6 C 0.6739(3) 0.5271(4) -0.08102(13) 0.0502(8) Uani 1 1 d . . .
H6 H 0.6294 0.5435 -0.1192 0.060 Uiso 1 1 calc R . .
C25 C 0.2101(3) 0.5829(3) 0.33287(14) 0.0434(7) Uani 1 1 d . . .
H25 H 0.1284 0.5802 0.3555 0.052 Uiso 1 1 calc R . .
C24 C 0.2241(3) 0.6830(3) 0.28428(15) 0.0464(7) Uani 1 1 d . . .
H24 H 0.1519 0.7475 0.2740 0.056 Uiso 1 1 calc R . .
H52 H 0.878(4) 0.408(4) 0.2420(16) 0.055(11) Uiso 1 1 d . . .
H51 H 0.918(3) 0.536(4) 0.2588(17) 0.053(12) Uiso 1 1 d . . .
H102 H 0.691(4) 1.133(4) 0.1589(19) 0.072(15) Uiso 1 1 d . . .
H101 H 0.628(4) 1.251(5) 0.1782(19) 0.079(14) Uiso 1 1 d . . .

loop_
_atom_site_aniso_label
_atom_site_aniso_U_11
_atom_site_aniso_U_22
_atom_site_aniso_U_33
_atom_site_aniso_U_23
_atom_site_aniso_U_13
_atom_site_aniso_U_12
Zn1 0.03206(19) 0.03069(19) 0.02543(18) -0.00128(12) -0.00087(12) -0.00070(12)
O3 0.0362(10) 0.0256(10) 0.0449(11) -0.0052(8) 0.0036(8) -0.0010(8)
O2 0.0372(10) 0.0330(10) 0.0385(10) 0.0033(8) 0.0052(8) -0.0042(8)
O5 0.0457(12) 0.0331(12) 0.0324(12) 0.0018(10) -0.0045(9) -0.0013(10)
O1 0.0479(11) 0.0346(11) 0.0393(11) -0.0036(9) 0.0065(9) 0.0047(9)
O4 0.0331(11) 0.0354(11) 0.0755(15) -0.0075(10) -0.0132(10) 0.0004(9)
O100 0.0436(14) 0.0422(14) 0.0536(14) 0.0006(11) -0.0149(10) 0.0044(11)
N2 0.0353(12) 0.0338(12) 0.0338(12) 0.0041(10) -0.0030(9) -0.0001(10)
N1 0.0334(12) 0.0319(12) 0.0256(11) 0.0014(9) -0.0018(9) -0.0016(9)
C22 0.0277(13) 0.0254(13) 0.0300(13) -0.0028(11) -0.0031(10) -0.0014(11)
C4 0.0497(17) 0.0396(16) 0.0298(15) -0.0041(12) 0.0005(12) -0.0137(14)
C28 0.0315(14) 0.0302(15) 0.0249(13) -0.0013(11) 0.0026(11) -0.0020(11)
C1 0.0463(16) 0.0388(16) 0.0329(15) 0.0049(12) -0.0008(12) 0.0032(14)
C21 0.0325(14) 0.0320(15) 0.0252(13) 0.0060(11) -0.0040(11) 0.0039(12)
C7 0.0395(16) 0.0478(17) 0.0345(15) 0.0134(13) -0.0113(12) -0.0144(13)
C27 0.0284(13) 0.0238(13) 0.0281(13) -0.0020(10) -0.0014(10) -0.0018(10)
C11 0.0338(14) 0.0363(15) 0.0288(14) 0.0072(12) -0.0033(11) -0.0101(12)
C12 0.0366(14) 0.0326(14) 0.0258(14) 0.0020(11) -0.0029(11) -0.0099(11)
C23 0.0389(16) 0.0360(15) 0.0416(16) 0.0071(13) -0.0063(12) 0.0040(13)
C10 0.0442(17) 0.0416(17) 0.0494(18) 0.0069(14) -0.0009(14) 0.0030(14)
C2 0.0582(19) 0.0409(17) 0.0420(18) -0.0014(14) 0.0043(14) 0.0094(14)
C26 0.0355(15) 0.0347(15) 0.0361(15) 0.0013(12) 0.0023(12) -0.0019(12)
C3 0.0595(19) 0.0410(16) 0.0385(17) -0.0096(13) 0.0100(14) -0.0003(14)
C5 0.067(2) 0.0552(19) 0.0275(15) -0.0047(14) -0.0064(14) -0.0172(17)
C9 0.0421(17) 0.0533(19) 0.062(2) 0.0211(17) -0.0063(15) 0.0053(15)
C8 0.0463(18) 0.062(2) 0.0474(19) 0.0229(17) -0.0177(15) -0.0105(16)
C6 0.059(2) 0.060(2) 0.0307(16) 0.0072(15) -0.0158(14) -0.0190(17)
C25 0.0266(14) 0.0503(18) 0.0536(19) -0.0009(15) 0.0053(13) 0.0040(13)
C24 0.0336(15) 0.0463(17) 0.059(2) 0.0023(16) -0.0064(14) 0.0113(13)

loop_
_atom_type_symbol
_atom_type_description
_atom_type_scat_dispersion_real
_atom_type_scat_dispersion_imag
_atom_type_scat_source
C C 0.0033 0.0016 'International Tables Vol C Tables 4.2.6.8 and 6.1.1.4'
H H 0.0000 0.0000 'International Tables Vol C Tables 4.2.6.8 and 6.1.1.4'
N N 0.0061 0.0033 'International Tables Vol C Tables 4.2.6.8 and 6.1.1.4'
O O 0.0106 0.0060 'International Tables Vol C Tables 4.2.6.8 and 6.1.1.4'
Zn Zn 0.2839 1.4301 'International Tables Vol C Tables 4.2.6.8 and 6.1.1.4'

loop_
_geom_angle_atom_site_label_1
_geom_angle_atom_site_label_2
_geom_angle_atom_site_label_3
_geom_angle
_geom_angle_site_symmetry_1
_geom_angle_site_symmetry_3
_geom_angle_publ_flag
O3 Zn1 O5 88.52(8) . . ?
O3 Zn1 O2 105.25(7) . . ?
O5 Zn1 O2 94.90(8) . . ?
O3 Zn1 N1 102.70(7) . . ?
O5 Zn1 N1 90.42(9) . . ?
O2 Zn1 N1 151.66(7) . . ?
O3 Zn1 N2 104.57(8) . . ?
O5 Zn1 N2 163.67(9) . . ?
O2 Zn1 N2 91.08(8) . . ?
N1 Zn1 N2 77.34(8) . . ?
O3 Zn1 O1 160.42(7) . . ?
O5 Zn1 O1 83.71(8) . . ?
O2 Zn1 O1 57.82(6) . . ?
N1 Zn1 O1 95.32(7) . . ?
N2 Zn1 O1 86.67(7) . . ?
O3 Zn1 C21 133.73(8) . . ?
O5 Zn1 C21 88.90(8) . . ?
O2 Zn1 C21 29.22(7) . . ?
N1 Zn1 C21 123.51(8) . . ?
N2 Zn1 C21 88.94(8) . . ?
O1 Zn1 C21 28.61(7) . . ?
C28 O3 Zn1 119.26(16) . . ?
C21 O2 Zn1 95.92(15) . . ?
C21 O1 Zn1 84.27(15) . . ?
C10 N2 C11 118.3(2) . . ?
C10 N2 Zn1 127.8(2) . . ?
C11 N2 Zn1 113.82(17) . . ?
C1 N1 C12 118.3(2) . . ?
C1 N1 Zn1 127.50(18) . . ?
C12 N1 Zn1 114.06(17) . . ?
C23 C22 C27 119.9(2) . . ?
C23 C22 C21 120.0(2) . . ?
C27 C22 C21 120.0(2) . . ?
C12 C4 C3 117.2(3) . . ?
C12 C4 C5 119.0(3) . . ?
C3 C4 C5 123.9(3) . . ?
O4 C28 O3 125.2(2) . . ?
O4 C28 C27 118.6(2) . 2_655 ?
O3 C28 C27 116.2(2) . 2_655 ?
N1 C1 C2 122.5(3) . . ?
O1 C21 O2 122.0(2) . . ?
O1 C21 C22 119.0(2) . . ?
O2 C21 C22 119.0(2) . . ?
O1 C21 Zn1 67.12(14) . . ?
O2 C21 Zn1 54.86(12) . . ?
C22 C21 Zn1 173.83(18) . . ?
C8 C7 C11 116.7(3) . . ?
C8 C7 C6 124.2(3) . . ?
C11 C7 C6 119.1(3) . . ?
C26 C27 C22 118.9(2) . . ?
C26 C27 C28 121.6(2) . 2_645 ?
C22 C27 C28 119.4(2) . 2_645 ?
N2 C11 C7 123.2(3) . . ?
N2 C11 C12 117.3(2) . . ?
C7 C11 C12 119.5(3) . . ?
N1 C12 C4 122.8(2) . . ?
N1 C12 C11 117.3(2) . . ?
C4 C12 C11 120.0(2) . . ?
C22 C23 C24 120.2(3) . . ?
N2 C10 C9 122.4(3) . . ?
C3 C2 C1 119.5(3) . . ?
C25 C26 C27 121.3(3) . . ?
C2 C3 C4 119.8(3) . . ?
C6 C5 C4 121.2(3) . . ?
C8 C9 C10 119.5(3) . . ?
C9 C8 C7 119.8(3) . . ?
C5 C6 C7 121.1(3) . . ?
C26 C25 C24 120.0(3) . . ?
C25 C24 C23 119.7(3) . . ?

loop_
_geom_bond_atom_site_label_1
_geom_bond_atom_site_label_2
_geom_bond_distance
_geom_bond_site_symmetry_2
_geom_bond_publ_flag
Zn1 O3 1.9966(17) . ?
Zn1 O5 2.1173(19) . ?
Zn1 O2 2.1252(18) . ?
Zn1 N1 2.142(2) . ?
Zn1 N2 2.159(2) . ?
Zn1 O1 2.3936(19) . ?
Zn1 C21 2.585(3) . ?
O3 C28 1.274(3) . ?
O2 C21 1.268(3) . ?
O1 C21 1.244(3) . ?
O4 C28 1.230(3) . ?
N2 C10 1.328(4) . ?
N2 C11 1.355(4) . ?
N1 C1 1.325(3) . ?
N1 C12 1.362(3) . ?
C22 C23 1.390(4) . ?
C22 C27 1.398(3) . ?
C22 C21 1.505(4) . ?
C4 C12 1.401(4) . ?
C4 C3 1.404(4) . ?
C4 C5 1.442(4) . ?
C28 C27 1.509(3) 2_655 ?
C1 C2 1.397(4) . ?
C7 C8 1.405(4) . ?
C7 C11 1.407(4) . ?
C7 C6 1.438(4) . ?
C27 C26 1.388(4) . ?
C27 C28 1.509(3) 2_645 ?
C11 C12 1.441(4) . ?
C23 C24 1.394(4) . ?
C10 C9 1.397(4) . ?
C2 C3 1.363(4) . ?
C26 C25 1.378(4) . ?
C5 C6 1.345(4) . ?
C9 C8 1.369(5) . ?
C25 C24 1.383(4) . ?
